data_7236507
loop_
_publ_author_name
'Zhou, Jing-Jing'
'Song, Xue-Qin'
'liu, Yuan-Ang'
'Wang, Xiao-Long'

_publ_section_title
;
 Substituent-tuned structure and luminescence sensitizing towards Al3+
 based on phenoxy bridged dinuclear EuIII complexes
;
_journal_issue 41
_journal_name_full 'RSC Advances'
_journal_page_first 25549
_journal_paper_doi 10.1039/C7RA02386C
_journal_volume 7
_journal_year 2017
_chemical_formula_sum 'C48 H42 Eu2 N12 O24'
_chemical_formula_weight 1474.84
_space_group_crystal_system trigonal
_space_group_IT_number 148
_space_group_name_Hall '-R 3'
_space_group_name_H-M_alt 'R -3 :H'
_atom_sites_solution_hydrogens mixed
_audit_creation_method SHELXL-2014/7
_audit_update_record
;
2017-02-26 deposited with the CCDC.
2017-05-01 downloaded from the CCDC.
;
_cell_angle_alpha 90
_cell_angle_beta 90
_cell_angle_gamma 120
_cell_formula_units_Z 6
_cell_length_a 17.4511(7)
_cell_length_b 17.4511(7)
_cell_length_c 40.5949(16)
_cell_measurement_reflns_used 2114
_cell_measurement_temperature 293(2)
_cell_measurement_theta_max 24.4560
_cell_measurement_theta_min 3.5960
_cell_volume 10706.5(7)
_computing_cell_refinement
;
CrysAlisPro, Agilent Technologies,
Version 1.171.37.35 (release 13-08-2014 CrysAlis171 .NET)
(compiled Aug 13 2014,18:06:01)
;
_computing_data_collection
;
CrysAlisPro, Agilent Technologies,
Version 1.171.37.35 (release 13-08-2014 CrysAlis171 .NET)
(compiled Aug 13 2014,18:06:01)
;
_computing_data_reduction
;
CrysAlisPro, Agilent Technologies,
Version 1.171.37.35 (release 13-08-2014 CrysAlis171 .NET)
(compiled Aug 13 2014,18:06:01)
;
_computing_structure_refinement 'SHELXL-2014/7 (Sheldrick, 2014)'
_diffrn_ambient_temperature 293(2)
_diffrn_detector_area_resol_mean 16.0733
_diffrn_measured_fraction_theta_full 0.997
_diffrn_measured_fraction_theta_max 0.997
_diffrn_measurement_device_type 'SuperNova, Dual, Cu at zero, Eos'
_diffrn_measurement_method '\w scans'
_diffrn_radiation_type MoK\a
_diffrn_radiation_wavelength 0.710
_diffrn_reflns_av_R_equivalents 0.0358
_diffrn_reflns_av_unetI/netI 0.0741
_diffrn_reflns_Laue_measured_fraction_full 0.997
_diffrn_reflns_Laue_measured_fraction_max 0.997
_diffrn_reflns_limit_h_max 11
_diffrn_reflns_limit_h_min -21
_diffrn_reflns_limit_k_max 16
_diffrn_reflns_limit_k_min -16
_diffrn_reflns_limit_l_max 30
_diffrn_reflns_limit_l_min -49
_diffrn_reflns_number 7665
_diffrn_reflns_point_group_measured_fraction_full 0.997
_diffrn_reflns_point_group_measured_fraction_max 0.997
_diffrn_reflns_theta_full 25.214
_diffrn_reflns_theta_max 25.500
_diffrn_reflns_theta_min 3.598
_diffrn_source 'SuperNova (Mo) X-ray Source'
_exptl_absorpt_coefficient_mu 1.795
_exptl_absorpt_correction_T_max 1.00000
_exptl_absorpt_correction_T_min 0.98119
_exptl_absorpt_correction_type multi-scan
_exptl_crystal_colour 'pale white'
_exptl_crystal_density_diffrn 1.372
_exptl_crystal_description block
_exptl_crystal_F_000 4392
_exptl_crystal_size_max 0.21
_exptl_crystal_size_mid 0.16
_exptl_crystal_size_min 0.12
_refine_diff_density_max 1.861
_refine_diff_density_min -1.410
_refine_diff_density_rms 0.134
_refine_ls_extinction_method none
_refine_ls_goodness_of_fit_ref 1.036
_refine_ls_hydrogen_treatment constr
_refine_ls_matrix_type full
_refine_ls_number_parameters 269
_refine_ls_number_reflns 4442
_refine_ls_number_restraints 45
_refine_ls_restrained_S_all 1.055
_refine_ls_R_factor_all 0.0772
_refine_ls_R_factor_gt 0.0539
_refine_ls_shift/su_max 0.000
_refine_ls_shift/su_mean 0.000
_refine_ls_structure_factor_coef Fsqd
_refine_ls_weighting_details 'w=1/[\s^2^(Fo^2^)+(0.1050P)^2^+0.6667P] where P=(Fo^2^+2Fc^2^)/3'
_refine_ls_weighting_scheme calc
_refine_ls_wR_factor_gt 0.1675
_refine_ls_wR_factor_ref 0.1820
_reflns_Friedel_coverage 0.000
_reflns_number_gt 3084
_reflns_number_total 4442
_reflns_threshold_expression 'I > 2\s(I)'
_cod_data_source_file c7ra02386c2.cif
_cod_data_source_block songxq_L1Eu
_cod_original_cell_volume 10706.5(10)
_cod_database_code 7236507
_shelx_shelxl_version_number 2014/7
_shelx_space_group_comment
;
The symmetry employed for this shelxl refinement is uniquely defined
by the following loop, which should always be used as a source of
symmetry information in preference to the above space-group names.
They are only intended as comments.
;

loop_
_space_group_symop_operation_xyz
'x, y, z'
'-y, x-y, z'
'-x+y, -x, z'
'x+2/3, y+1/3, z+1/3'
'-y+2/3, x-y+1/3, z+1/3'
'-x+y+2/3, -x+1/3, z+1/3'
'x+1/3, y+2/3, z+2/3'
'-y+1/3, x-y+2/3, z+2/3'
'-x+y+1/3, -x+2/3, z+2/3'
'-x, -y, -z'
'y, -x+y, -z'
'x-y, x, -z'
'-x+2/3, -y+1/3, -z+1/3'
'y+2/3, -x+y+1/3, -z+1/3'
'x-y+2/3, x+1/3, -z+1/3'
'-x+1/3, -y+2/3, -z+2/3'
'y+1/3, -x+y+2/3, -z+2/3'
'x-y+1/3, x+2/3, -z+2/3'

loop_
_atom_site_label
_atom_site_type_symbol
_atom_site_fract_x
_atom_site_fract_y
_atom_site_fract_z
_atom_site_U_iso_or_equiv
_atom_site_adp_type
_atom_site_occupancy
_atom_site_site_symmetry_order
_atom_site_calc_flag
_atom_site_refinement_flags_posn
_atom_site_refinement_flags_adp
_atom_site_refinement_flags_occupancy
_atom_site_disorder_assembly
_atom_site_disorder_group
Eu1 Eu 0.6667 0.3333 0.20078(2) 0.0362(2) Uani 1 3 d S T P A 1
Eu2 Eu 0.6667 0.3333 0.11272(2) 0.0319(2) Uani 1 3 d S T P A 1
C1 C 0.5242(4) 0.1482(4) 0.15547(15) 0.0329(15) Uani 1 1 d . . . A 1
C2 C 0.5301(5) 0.0766(5) 0.16934(19) 0.0474(19) Uani 1 1 d . . . A 1
H2 H 0.5801 0.0878 0.1813 0.057 Uiso 1 1 calc R U . A 1
C3 C 0.4615(5) -0.0102(5) 0.1652(2) 0.055(2) Uani 1 1 d . . . A 1
H3A H 0.4660 -0.0567 0.1744 0.066 Uiso 1 1 calc R U . A 1
C4 C 0.3867(6) -0.0272(6) 0.1475(2) 0.064(2) Uani 1 1 d . . . A 1
H4 H 0.3414 -0.0851 0.1444 0.077 Uiso 1 1 calc R U . A 1
C5 C 0.3800(5) 0.0431(5) 0.13446(19) 0.0469(19) Uani 1 1 d . . . A 1
H5 H 0.3300 0.0315 0.1224 0.056 Uiso 1 1 calc R U . A 1
C6 C 0.4466(5) 0.1298(5) 0.13914(16) 0.0404(17) Uani 1 1 d . . . A 1
C7 C 0.4387(5) 0.2044(5) 0.12446(18) 0.0431(18) Uani 1 1 d . . . A 1
C8 C 0.3320(6) 0.2483(7) 0.1029(3) 0.086(4) Uani 1 1 d . . . A 1
H8A H 0.2691 0.2256 0.1056 0.104 Uiso 1 1 calc R U . A 1
H8B H 0.3414 0.2391 0.0800 0.104 Uiso 1 1 calc R U . A 1
C9 C 0.3764(8) 0.3438(8) 0.1083(3) 0.092(4) Uani 1 1 d . . . A 1
H9A H 0.3876 0.3561 0.1317 0.110 Uiso 1 1 calc R U . A 1
H9B H 0.3381 0.3660 0.1011 0.110 Uiso 1 1 calc R U . A 1
C10 C 0.4833(7) 0.4547(7) 0.0702(3) 0.087(4) Uani 1 1 d . . . A 1
H10 H 0.4435 0.4747 0.0667 0.105 Uiso 1 1 calc R U . A 1
C11 C 0.5655(6) 0.4979(6) 0.0532(2) 0.066(3) Uani 1 1 d . . . A 1
C12 C 0.5807(7) 0.5639(7) 0.0308(3) 0.081(3) Uani 1 1 d . . . A 1
H12 H 0.5375 0.5795 0.0277 0.098 Uiso 1 1 calc R U . A 1
C13 C 0.6565(9) 0.6061(8) 0.0133(3) 0.089(4) Uani 1 1 d . . . A 1
C14 C 0.7260(8) 0.5907(7) 0.0205(2) 0.088(4) Uani 1 1 d . . . A 1
H14 H 0.7816 0.6274 0.0114 0.106 Uiso 1 1 calc R U . A 1
C15 C 0.7136(6) 0.5220(6) 0.0407(2) 0.060(2) Uani 1 1 d . . . A 1
H15 H 0.7587 0.5089 0.0435 0.072 Uiso 1 1 calc R U . A 1
C16 C 0.6313(5) 0.4713(5) 0.05730(18) 0.0467(19) Uani 1 1 d . . . A 1
N1 N 0.3547(4) 0.1931(5) 0.12274(16) 0.0543(18) Uani 1 1 d . . . A 1
H1 H 0.3134 0.1510 0.1340 0.065 Uiso 1 1 calc R U . A 1
N2 N 0.4608(5) 0.3898(6) 0.0901(2) 0.074(2) Uani 1 1 d . . . A 1
N3 N 0.6723(10) 0.6756(9) -0.0077(3) 0.149(4) Uani 1 1 d . U . A 1
N4 N 0.6724(7) 0.1912(6) 0.2374(2) 0.076(2) Uani 1 1 d . U . A 1
O1 O 0.5937(3) 0.2309(3) 0.15954(11) 0.0375(11) Uani 1 1 d . . . A 1
O2 O 0.5026(3) 0.2731(3) 0.11480(12) 0.0425(12) Uani 1 1 d . . . A 1
O3 O 0.6155(3) 0.4047(3) 0.07534(12) 0.0441(12) Uani 1 1 d . . . A 1
H3 H 0.5569 0.3657 0.0721 0.053 Uiso 1 1 d R U . A 1
O4 O 0.7439(9) 0.7175(9) -0.0228(3) 0.168(4) Uani 1 1 d . U . A 1
O5 O 0.6108(8) 0.6930(8) -0.0129(2) 0.146(3) Uani 1 1 d . U . A 1
O6 O 0.7209(4) 0.2245(4) 0.21308(13) 0.0516(14) Uani 1 1 d . . . A 1
O7 O 0.6202(5) 0.2199(5) 0.24532(16) 0.0752(19) Uani 1 1 d . U . A 1
O8A O 0.697(2) 0.150(2) 0.2576(6) 0.074(7) Uani 0.51(6) 1 d . U P A 1
O8B O 0.656(3) 0.119(2) 0.2525(5) 0.082(7) Uani 0.49(6) 1 d . U P A 2

loop_
_atom_site_aniso_label
_atom_site_aniso_U_11
_atom_site_aniso_U_22
_atom_site_aniso_U_33
_atom_site_aniso_U_23
_atom_site_aniso_U_13
_atom_site_aniso_U_12
Eu1 0.0374(3) 0.0374(3) 0.0338(3) 0.000 0.000 0.01870(14)
Eu2 0.0309(3) 0.0309(3) 0.0338(3) 0.000 0.000 0.01545(13)
C1 0.027(4) 0.030(4) 0.037(3) 0.001(3) 0.004(3) 0.011(3)
C2 0.038(4) 0.033(4) 0.060(5) 0.011(4) -0.004(4) 0.009(4)
C3 0.045(5) 0.041(5) 0.077(5) 0.012(4) -0.005(4) 0.019(4)
C4 0.047(5) 0.040(5) 0.094(7) 0.003(5) -0.010(5) 0.013(4)
C5 0.031(4) 0.042(5) 0.064(5) 0.005(4) 0.003(4) 0.014(4)
C6 0.041(4) 0.044(4) 0.037(4) 0.005(3) 0.001(3) 0.022(4)
C7 0.036(4) 0.040(4) 0.051(4) 0.016(4) 0.004(3) 0.017(4)
C8 0.036(5) 0.066(7) 0.153(11) 0.041(7) 0.010(6) 0.023(5)
C9 0.079(8) 0.105(10) 0.121(8) 0.032(8) 0.014(7) 0.069(8)
C10 0.060(7) 0.081(8) 0.136(10) 0.047(7) 0.014(6) 0.046(6)
C11 0.058(6) 0.066(6) 0.086(6) 0.032(5) 0.013(5) 0.041(5)
C12 0.065(7) 0.087(8) 0.106(8) 0.044(7) 0.005(6) 0.048(6)
C13 0.108(10) 0.087(8) 0.092(7) 0.060(7) 0.030(7) 0.064(8)
C14 0.098(9) 0.079(8) 0.088(7) 0.059(6) 0.047(6) 0.044(7)
C15 0.058(6) 0.060(6) 0.065(5) 0.022(5) 0.013(4) 0.032(5)
C16 0.042(5) 0.041(5) 0.045(4) 0.016(4) -0.006(4) 0.012(4)
N1 0.032(4) 0.052(4) 0.076(5) 0.028(4) 0.008(3) 0.019(3)
N2 0.049(5) 0.075(6) 0.105(6) 0.040(5) 0.013(4) 0.036(4)
N3 0.164(8) 0.169(7) 0.159(6) 0.114(6) 0.061(6) 0.117(6)
N4 0.109(7) 0.075(6) 0.070(5) 0.014(5) 0.000(5) 0.065(6)
O1 0.037(3) 0.028(3) 0.041(3) 0.007(2) 0.000(2) 0.011(2)
O2 0.033(3) 0.043(3) 0.057(3) 0.014(3) 0.003(2) 0.023(3)
O3 0.034(3) 0.036(3) 0.056(3) 0.012(2) 0.000(2) 0.013(2)
O4 0.169(7) 0.182(7) 0.183(6) 0.106(6) 0.068(5) 0.111(6)
O5 0.170(8) 0.169(8) 0.142(6) 0.096(6) 0.055(6) 0.118(7)
O6 0.061(4) 0.060(4) 0.048(3) -0.003(3) -0.004(3) 0.041(3)
O7 0.084(5) 0.079(5) 0.081(4) 0.041(4) 0.039(4) 0.054(4)
O8A 0.077(12) 0.075(11) 0.092(10) 0.016(7) 0.003(7) 0.054(9)
O8B 0.097(11) 0.075(9) 0.094(9) 0.001(6) -0.002(7) 0.058(8)

loop_
_atom_type_symbol
_atom_type_description
_atom_type_scat_dispersion_real
_atom_type_scat_dispersion_imag
_atom_type_scat_source
C C 0.0033 0.0016 'International Tables Vol C Tables 4.2.6.8 and 6.1.1.4'
Eu Eu -0.1578 3.6682 'International Tables Vol C Tables 4.2.6.8 and 6.1.1.4'
H H 0.0000 0.0000 'International Tables Vol C Tables 4.2.6.8 and 6.1.1.4'
N N 0.0061 0.0033 'International Tables Vol C Tables 4.2.6.8 and 6.1.1.4'
O O 0.0106 0.0060 'International Tables Vol C Tables 4.2.6.8 and 6.1.1.4'

loop_
_geom_angle_atom_site_label_1
_geom_angle_atom_site_label_2
_geom_angle_atom_site_label_3
_geom_angle
_geom_angle_site_symmetry_1
_geom_angle_site_symmetry_3
O1 Eu1 O1 73.34(17) 3_665 .
O1 Eu1 O1 73.34(17) 3_665 2_655
O1 Eu1 O1 73.34(17) . 2_655
O1 Eu1 O7 127.50(19) 3_665 2_655
O1 Eu1 O7 152.5(2) . 2_655
O1 Eu1 O7 94.4(2) 2_655 2_655
O1 Eu1 O7 152.5(2) 3_665 .
O1 Eu1 O7 94.4(2) . .
O1 Eu1 O7 127.50(19) 2_655 .
O7 Eu1 O7 73.4(3) 2_655 .
O1 Eu1 O7 94.4(2) 3_665 3_665
O1 Eu1 O7 127.50(19) . 3_665
O1 Eu1 O7 152.5(2) 2_655 3_665
O7 Eu1 O7 73.4(3) 2_655 3_665
O7 Eu1 O7 73.4(3) . 3_665
O1 Eu1 O6 80.38(16) 3_665 3_665
O1 Eu1 O6 76.97(18) . 3_665
O1 Eu1 O6 144.78(16) 2_655 3_665
O7 Eu1 O6 120.4(2) 2_655 3_665
O7 Eu1 O6 72.9(2) . 3_665
O7 Eu1 O6 50.54(19) 3_665 3_665
O1 Eu1 O6 76.97(18) 3_665 2_655
O1 Eu1 O6 144.77(16) . 2_655
O1 Eu1 O6 80.38(16) 2_655 2_655
O7 Eu1 O6 50.54(19) 2_655 2_655
O7 Eu1 O6 120.4(2) . 2_655
O7 Eu1 O6 72.9(2) 3_665 2_655
O6 Eu1 O6 116.28(8) 3_665 2_655
O1 Eu1 O6 144.77(16) 3_665 .
O1 Eu1 O6 80.38(16) . .
O1 Eu1 O6 76.97(18) 2_655 .
O7 Eu1 O6 72.9(2) 2_655 .
O7 Eu1 O6 50.54(19) . .
O7 Eu1 O6 120.4(2) 3_665 .
O6 Eu1 O6 116.28(8) 3_665 .
O6 Eu1 O6 116.28(8) 2_655 .
O1 Eu1 N4 101.8(2) 3_665 2_655
O1 Eu1 N4 160.6(2) . 2_655
O1 Eu1 N4 87.3(2) 2_655 2_655
O7 Eu1 N4 25.7(2) 2_655 2_655
O7 Eu1 N4 97.3(3) . 2_655
O7 Eu1 N4 71.0(2) 3_665 2_655
O6 Eu1 N4 121.4(2) 3_665 2_655
O6 Eu1 N4 24.88(19) 2_655 2_655
O6 Eu1 N4 95.2(2) . 2_655
O1 Eu1 N4 87.3(2) 3_665 3_665
O1 Eu1 N4 101.8(2) . 3_665
O1 Eu1 N4 160.6(2) 2_655 3_665
O7 Eu1 N4 97.3(3) 2_655 3_665
O7 Eu1 N4 71.0(2) . 3_665
O7 Eu1 N4 25.7(2) 3_665 3_665
O6 Eu1 N4 24.88(19) 3_665 3_665
O6 Eu1 N4 95.2(2) 2_655 3_665
O6 Eu1 N4 121.4(2) . 3_665
N4 Eu1 N4 96.6(2) 2_655 3_665
O3 Eu2 O3 84.29(18) . 2_655
O3 Eu2 O3 84.29(18) . 3_665
O3 Eu2 O3 84.29(18) 2_655 3_665
O3 Eu2 O1 89.54(16) . 3_665
O3 Eu2 O1 142.51(15) 2_655 3_665
O3 Eu2 O1 131.91(16) 3_665 3_665
O3 Eu2 O1 131.91(16) . .
O3 Eu2 O1 89.53(16) 2_655 .
O3 Eu2 O1 142.51(15) 3_665 .
O1 Eu2 O1 67.62(17) 3_665 .
O3 Eu2 O1 142.51(15) . 2_655
O3 Eu2 O1 131.91(15) 2_655 2_655
O3 Eu2 O1 89.53(16) 3_665 2_655
O1 Eu2 O1 67.62(17) 3_665 2_655
O1 Eu2 O1 67.62(17) . 2_655
O3 Eu2 O2 70.92(17) . 3_665
O3 Eu2 O2 142.59(16) 2_655 3_665
O3 Eu2 O2 66.18(16) 3_665 3_665
O1 Eu2 O2 66.75(15) 3_665 3_665
O1 Eu2 O2 127.88(15) . 3_665
O1 Eu2 O2 72.76(16) 2_655 3_665
O3 Eu2 O2 66.18(16) . .
O3 Eu2 O2 70.93(17) 2_655 .
O3 Eu2 O2 142.59(16) 3_665 .
O1 Eu2 O2 72.76(16) 3_665 .
O1 Eu2 O2 66.75(15) . .
O1 Eu2 O2 127.87(15) 2_655 .
O2 Eu2 O2 119.890(13) 3_665 .
O3 Eu2 O2 142.59(16) . 2_655
O3 Eu2 O2 66.18(16) 2_655 2_655
O3 Eu2 O2 70.92(17) 3_665 2_655
O1 Eu2 O2 127.87(15) 3_665 2_655
O1 Eu2 O2 72.76(16) . 2_655
O1 Eu2 O2 66.75(15) 2_655 2_655
O2 Eu2 O2 119.887(13) 3_665 2_655
O2 Eu2 O2 119.888(13) . 2_655
O3 Eu2 H3 18.3 . .
O3 Eu2 H3 72.8 2_655 .
O3 Eu2 H3 97.2 3_665 .
O1 Eu2 H3 90.6 3_665 .
O1 Eu2 H3 116.2 . .
O1 Eu2 H3 155.1 2_655 .
O2 Eu2 H3 88.1 3_665 .
O2 Eu2 H3 49.4 . .
O2 Eu2 H3 138.0 2_655 .
O1 C1 C6 123.6(6) . .
O1 C1 C2 118.0(6) . .
C6 C1 C2 118.4(6) . .
C3 C2 C1 120.6(7) . .
C3 C2 H2 119.7 . .
C1 C2 H2 119.7 . .
C4 C3 C2 120.0(8) . .
C4 C3 H3A 120.0 . .
C2 C3 H3A 120.0 . .
C3 C4 C5 119.5(8) . .
C3 C4 H4 120.2 . .
C5 C4 H4 120.2 . .
C6 C5 C4 121.1(8) . .
C6 C5 H5 119.5 . .
C4 C5 H5 119.5 . .
C5 C6 C1 120.3(7) . .
C5 C6 C7 120.2(7) . .
C1 C6 C7 119.3(7) . .
O2 C7 N1 120.4(7) . .
O2 C7 C6 123.0(7) . .
N1 C7 C6 116.6(7) . .
N1 C8 C9 120.5(10) . .
N1 C8 H8A 107.2 . .
C9 C8 H8A 107.2 . .
N1 C8 H8B 107.2 . .
C9 C8 H8B 107.2 . .
H8A C8 H8B 106.8 . .
C8 C9 N2 111.1(10) . .
C8 C9 H9A 109.4 . .
N2 C9 H9A 109.4 . .
C8 C9 H9B 109.4 . .
N2 C9 H9B 109.4 . .
H9A C9 H9B 108.0 . .
N2 C10 C11 123.8(9) . .
N2 C10 H10 118.1 . .
C11 C10 H10 118.1 . .
C12 C11 C10 118.9(9) . .
C12 C11 C16 119.2(8) . .
C10 C11 C16 121.8(8) . .
C13 C12 C11 121.9(9) . .
C13 C12 H12 119.1 . .
C11 C12 H12 119.1 . .
C12 C13 N3 120.7(11) . .
C12 C13 C14 119.5(8) . .
N3 C13 C14 118.8(11) . .
C15 C14 C13 121.1(9) . .
C15 C14 H14 119.4 . .
C13 C14 H14 119.4 . .
C14 C15 C16 119.6(9) . .
C14 C15 H15 120.2 . .
C16 C15 H15 120.2 . .
O3 C16 C15 121.8(8) . .
O3 C16 C11 120.7(7) . .
C15 C16 C11 117.5(7) . .
C7 N1 C8 123.7(7) . .
C7 N1 H1 118.1 . .
C8 N1 H1 118.1 . .
C10 N2 C9 125.2(8) . .
O4 N3 O5 119.7(10) . .
O4 N3 C13 121.0(12) . .
O5 N3 C13 119.2(12) . .
O6 N4 O7 117.9(7) . .
O6 N4 O8A 115.0(13) . .
O7 N4 O8A 124.0(11) . .
C1 O1 Eu1 140.1(4) . .
C1 O1 Eu2 122.6(4) . .
Eu1 O1 Eu2 96.42(16) . .
C7 O2 Eu2 135.3(5) . .
C16 O3 Eu2 149.8(5) . .
C16 O3 H3 104.3 . .
Eu2 O3 H3 105.8 . .
N4 O6 Eu1 94.9(5) . .
N4 O7 Eu1 96.6(5) . .

loop_
_geom_bond_atom_site_label_1
_geom_bond_atom_site_label_2
_geom_bond_distance
_geom_bond_site_symmetry_2
Eu1 O1 2.311(5) 3_665
Eu1 O1 2.311(5) .
Eu1 O1 2.311(5) 2_655
Eu1 O7 2.498(6) 2_655
Eu1 O7 2.498(6) .
Eu1 O7 2.498(6) 3_665
Eu1 O6 2.558(5) 3_665
Eu1 O6 2.558(5) 2_655
Eu1 O6 2.558(5) .
Eu1 N4 2.936(8) 2_655
Eu1 N4 2.936(8) 3_665
Eu2 O3 2.401(5) .
Eu2 O3 2.401(5) 2_655
Eu2 O3 2.401(5) 3_665
Eu2 O1 2.480(4) 3_665
Eu2 O1 2.480(4) .
Eu2 O1 2.480(4) 2_655
Eu2 O2 2.510(5) 3_665
Eu2 O2 2.510(5) .
Eu2 O2 2.510(5) 2_655
Eu2 H3 2.7908 .
C1 O1 1.354(8) .
C1 C6 1.393(10) .
C1 C2 1.420(10) .
C2 C3 1.393(11) .
C2 H2 0.9300 .
C3 C4 1.386(12) .
C3 H3A 0.9300 .
C4 C5 1.394(11) .
C4 H4 0.9300 .
C5 C6 1.385(11) .
C5 H5 0.9300 .
C6 C7 1.499(10) .
C7 O2 1.224(8) .
C7 N1 1.380(9) .
C8 N1 1.454(11) .
C8 C9 1.461(15) .
C8 H8A 0.9700 .
C8 H8B 0.9700 .
C9 N2 1.475(13) .
C9 H9A 0.9700 .
C9 H9B 0.9700 .
C10 N2 1.284(11) .
C10 C11 1.421(13) .
C10 H10 0.9300 .
C11 C12 1.385(12) .
C11 C16 1.447(11) .
C12 C13 1.350(14) .
C12 H12 0.9300 .
C13 N3 1.392(13) .
C13 C14 1.398(15) .
C14 C15 1.377(12) .
C14 H14 0.9300 .
C15 C16 1.425(11) .
C15 H15 0.9300 .
C16 O3 1.282(8) .
N1 H1 0.8600 .
N3 O4 1.249(14) .
N3 O5 1.271(14) .
N4 O6 1.240(9) .
N4 O7 1.280(10) .
N4 O8A 1.30(2) .
O3 H3 0.9114 .

loop_
_geom_torsion_atom_site_label_1
_geom_torsion_atom_site_label_2
_geom_torsion_atom_site_label_3
_geom_torsion_atom_site_label_4
_geom_torsion
O1 C1 C2 C3 -178.4(7)
C6 C1 C2 C3 3.2(11)
C1 C2 C3 C4 -0.1(13)
C2 C3 C4 C5 -1.2(14)
C3 C4 C5 C6 -0.5(13)
C4 C5 C6 C1 3.7(12)
C4 C5 C6 C7 179.1(7)
O1 C1 C6 C5 176.7(6)
C2 C1 C6 C5 -4.9(10)
O1 C1 C6 C7 1.3(10)
C2 C1 C6 C7 179.7(7)
C5 C6 C7 O2 -147.0(8)
C1 C6 C7 O2 28.4(11)
C5 C6 C7 N1 34.1(10)
C1 C6 C7 N1 -150.5(7)
N1 C8 C9 N2 84.6(13)
N2 C10 C11 C12 176.2(12)
N2 C10 C11 C16 -0.2(18)
C10 C11 C12 C13 -178.6(11)
C16 C11 C12 C13 -2.1(18)
C11 C12 C13 N3 -176.4(12)
C11 C12 C13 C14 -7(2)
C12 C13 C14 C15 11.9(19)
N3 C13 C14 C15 -178.9(11)
C13 C14 C15 C16 -6.4(16)
C14 C15 C16 O3 177.3(9)
C14 C15 C16 C11 -3.0(13)
C12 C11 C16 O3 -173.0(9)
C10 C11 C16 O3 3.4(15)
C12 C11 C16 C15 7.2(14)
C10 C11 C16 C15 -176.4(9)
O2 C7 N1 C8 15.5(13)
C6 C7 N1 C8 -165.6(8)
C9 C8 N1 C7 -58.7(15)
C11 C10 N2 C9 179.6(11)
C8 C9 N2 C10 127.0(12)
C12 C13 N3 O4 176.9(15)
C14 C13 N3 O4 8(2)
C12 C13 N3 O5 -7(2)
C14 C13 N3 O5 -176.3(14)
C6 C1 O1 Eu1 111.4(7)
C2 C1 O1 Eu1 -67.0(9)
C6 C1 O1 Eu2 -54.6(8)
C2 C1 O1 Eu2 127.0(6)
N1 C7 O2 Eu2 178.2(5)
C6 C7 O2 Eu2 -0.6(11)
C15 C16 O3 Eu2 33.9(14)
C11 C16 O3 Eu2 -145.8(8)
O7 N4 O6 Eu1 1.0(9)
O8A N4 O6 Eu1 -160(2)
O6 N4 O7 Eu1 -1.1(9)
O8A N4 O7 Eu1 158(2)

loop_
_platon_squeeze_void_nr
_platon_squeeze_void_average_x
_platon_squeeze_void_average_y
_platon_squeeze_void_average_z
_platon_squeeze_void_volume
_platon_squeeze_void_count_electrons
_platon_squeeze_void_content
1 0.000 0.000 -0.015 970 197 ' '
2 -0.333 0.333 0.319 964 197 ' '
3 0.000 0.000 0.491 197 36 ' '
4 0.333 0.667 0.653 963 196 ' '
5 0.333 0.667 0.157 192 36 ' '
6 0.667 0.333 0.823 191 36 ' '
